data_4025804
loop_
_publ_author_name
'Hisao Saneyoshi'
'Jeffrey R. Deschamps'
'Victor E. Marquez'

_publ_section_title
;
 Synthesis of Conformationally Locked l-Deoxythreosyl Phosphonate
 Nucleosides Built on a Bicyclo[3.1.0]hexane Template
;
_journal_name_full 'Journal of Organic Chemistry'
_journal_page_first 7659
_journal_page_last 7669
_journal_paper_doi 10.1021/jo101475p
_journal_volume 75
_journal_year 2010
_chemical_absolute_configuration unk
_chemical_formula_moiety 'C11 H13 N5 O, H2 O'
_chemical_formula_sum 'C11 H15 N5 O2'
_chemical_formula_weight 249.28
_chemical_name_systematic
; 
 ? 
;
_space_group_IT_number 5
_symmetry_cell_setting monoclinic
_symmetry_space_group_name_Hall 'C 2y'
_symmetry_space_group_name_H-M 'C 1 2 1'
_atom_sites_solution_hydrogens geom
_atom_sites_solution_primary direct
_atom_sites_solution_secondary difmap
_audit_creation_method SHELXL-97
_cell_angle_alpha 90.00
_cell_angle_beta 108.523(5)
_cell_angle_gamma 90.00
_cell_formula_units_Z 8
_cell_length_a 29.496(6)
_cell_length_b 8.2267(18)
_cell_length_c 10.584(2)
_cell_measurement_reflns_used 3431
_cell_measurement_temperature 144(2)
_cell_measurement_theta_max 28.53
_cell_measurement_theta_min 2.56
_cell_volume 2435.2(9)
_computing_cell_refinement 'Bruker SMART v5.631 (Bruker, 2001b)'
_computing_data_collection 'Bruker SMART v5.631 (Bruker, 2001b)'
_computing_data_reduction
;
Bruker SAINT v6.45 (Bruker, 2002), Bruker XPREP v6.14 (Bruker, 2001a)
;
_computing_molecular_graphics 'Bruker SHELXTL v6.14 (Bruker, 2000a)'
_computing_publication_material 'Bruker SHELXTL v6.14 (Bruker, 2000a)'
_computing_structure_refinement 'Bruker SHELXTL v6.14 (Bruker, 2000a)'
_computing_structure_solution 'Bruker SHELXTL v6.14 (Bruker, 2000a)'
_diffrn_ambient_temperature 144(2)
_diffrn_measured_fraction_theta_full 0.999
_diffrn_measured_fraction_theta_max 0.978
_diffrn_measurement_device_type 'Bruker APEX 2 CCD'
_diffrn_measurement_method '\w scans'
_diffrn_radiation_monochromator graphite
_diffrn_radiation_source 'sealed tube'
_diffrn_radiation_type MoK\a
_diffrn_radiation_wavelength 0.71073
_diffrn_reflns_av_R_equivalents 0.0258
_diffrn_reflns_av_sigmaI/netI 0.0371
_diffrn_reflns_limit_h_max 40
_diffrn_reflns_limit_h_min -40
_diffrn_reflns_limit_k_max 11
_diffrn_reflns_limit_k_min -11
_diffrn_reflns_limit_l_max 13
_diffrn_reflns_limit_l_min -14
_diffrn_reflns_number 14786
_diffrn_reflns_theta_full 25.00
_diffrn_reflns_theta_max 29.60
_diffrn_reflns_theta_min 1.46
_exptl_absorpt_coefficient_mu 0.098
_exptl_absorpt_correction_T_max 0.9950
_exptl_absorpt_correction_T_min 0.9615
_exptl_absorpt_correction_type multi-scan
_exptl_absorpt_process_details 'SADABS v2.10, Bruker (2000b)'
_exptl_crystal_colour colourless
_exptl_crystal_density_diffrn 1.360
_exptl_crystal_density_method 'not measured'
_exptl_crystal_description flat_rod
_exptl_crystal_F_000 1056
_exptl_crystal_size_max 0.473
_exptl_crystal_size_mid 0.206
_exptl_crystal_size_min 0.079
_refine_diff_density_max 1.493
_refine_diff_density_min -0.293
_refine_diff_density_rms 0.077
_refine_ls_abs_structure_details 'Flack H D (1983), Acta Cryst. A39, 876-881'
_refine_ls_abs_structure_Flack -1(2)
_refine_ls_extinction_expression Fc^*^=kFc[1+0.001xFc^2^\l^3^/sin(2\q)]^-1/4^
_refine_ls_extinction_method SHELXL
_refine_ls_goodness_of_fit_ref 1.166
_refine_ls_hydrogen_treatment mixed
_refine_ls_matrix_type full
_refine_ls_number_parameters 376
_refine_ls_number_reflns 6644
_refine_ls_number_restraints 41
_refine_ls_restrained_S_all 1.171
_refine_ls_R_factor_all 0.0959
_refine_ls_R_factor_gt 0.0757
_refine_ls_shift/su_max 0.195
_refine_ls_shift/su_mean 0.006
_refine_ls_structure_factor_coef Fsqd
_refine_ls_weighting_details 'calc w=1/[\s^2^(Fo^2^)+(0.1361P)^2^+0.5194P] where P=(Fo^2^+2Fc^2^)/3'
_refine_ls_weighting_scheme calc
_refine_ls_wR_factor_gt 0.2187
_refine_ls_wR_factor_ref 0.2388
_reflns_number_gt 4970
_reflns_number_total 6644
_reflns_threshold_expression I>2\s(I)
_cod_data_source_file jo101475p_si_003.cif
_cod_data_source_block compound_(-)-26
_cod_original_cell_volume 2435.1(9)
_cod_original_sg_symbol_H-M 'C 2'
_cod_database_code 4025804

loop_
_symmetry_equiv_pos_as_xyz
'x, y, z'
'-x, y, -z'
'x+1/2, y+1/2, z'
'-x+1/2, y+1/2, -z'

loop_
_atom_site_label
_atom_site_type_symbol
_atom_site_fract_x
_atom_site_fract_y
_atom_site_fract_z
_atom_site_U_iso_or_equiv
_atom_site_adp_type
_atom_site_occupancy
_atom_site_symmetry_multiplicity
_atom_site_calc_flag
_atom_site_refinement_flags
_atom_site_disorder_assembly
_atom_site_disorder_group
N1 N 0.77336(6) 0.5671(3) 0.8812(2) 0.0376(5) Uani 1 1 d . . .
C2 C 0.80486(8) 0.6064(3) 0.8180(2) 0.0394(6) Uani 1 1 d . . .
H2A H 0.8047 0.7174 0.7933 0.047 Uiso 1 1 calc R . .
N3 N 0.83574(6) 0.5148(2) 0.7854(2) 0.0365(5) Uani 1 1 d . . .
C4 C 0.83297(7) 0.3598(3) 0.8232(2) 0.0324(5) Uani 1 1 d . . .
C5 C 0.80221(7) 0.3007(3) 0.8869(2) 0.0326(5) Uani 1 1 d . . .
N6 N 0.74149(6) 0.3744(3) 0.9849(2) 0.0419(5) Uani 1 1 d . . .
H6A H 0.7232 0.4501 1.0019 0.050 Uiso 1 1 calc R . .
H6B H 0.7397 0.2738 1.0112 0.050 Uiso 1 1 calc R . .
C6 C 0.77162(7) 0.4118(3) 0.9199(2) 0.0326(5) Uani 1 1 d . . .
N7 N 0.80949(7) 0.1359(2) 0.9099(2) 0.0404(5) Uani 1 1 d . . .
C8 C 0.84306(8) 0.1007(3) 0.8593(3) 0.0406(5) Uani 1 1 d . . .
H8A H 0.8552 -0.0063 0.8593 0.049 Uiso 1 1 calc R . .
N9 N 0.85953(6) 0.2311(2) 0.80597(19) 0.0336(4) Uani 1 1 d . A .
C1' C 0.89801(8) 0.2309(3) 0.7499(2) 0.0323(5) Uani 1 1 d . . .
C2' C 0.9441(2) 0.2494(9) 0.8316(7) 0.0619(10) Uani 0.582(3) 1 d PU A 1
H2'A H 0.9486 0.1937 0.9176 0.074 Uiso 0.582(3) 1 calc PR A 1
H2'B H 0.9516 0.3662 0.8494 0.074 Uiso 0.582(3) 1 calc PR A 1
C3' C 0.97832(12) 0.1720(5) 0.7579(4) 0.0333(8) Uani 0.582(3) 1 d P A 1
H3'A H 0.9878 0.2621 0.7080 0.040 Uiso 0.582(3) 1 calc PR A 1
O3' O 1.02136(9) 0.0967(4) 0.8374(3) 0.0486(8) Uani 0.582(3) 1 d P A 1
H3'C H 1.0436 0.1195 0.8067 0.073 Uiso 0.582(3) 1 calc PR A 1
C4' C 0.94478(15) 0.0602(6) 0.6534(4) 0.0353(7) Uani 0.582(3) 1 d PU A 1
H4'A H 0.9511 0.0696 0.5673 0.042 Uiso 0.582(3) 1 calc PR A 1
H4'B H 0.9494 -0.0545 0.6832 0.042 Uiso 0.582(3) 1 calc PR A 1
C2" C 0.94931(17) 0.2366(6) 0.8457(5) 0.0153(7) Uani 0.418(3) 1 d PU A 2
H2"A H 0.9661 0.3352 0.8304 0.018 Uiso 0.418(3) 1 calc PR A 2
H2"B H 0.9496 0.2357 0.9396 0.018 Uiso 0.418(3) 1 calc PR A 2
C3" C 0.97142(10) 0.0920(3) 0.8155(3) 0.0440(13) Uiso 0.418(3) 1 d PD A 2
H3"A H 1.0067 0.1062 0.8361 0.053 Uiso 0.418(3) 1 calc PR A 2
O3" O 0.96057(14) -0.0328(3) 0.8953(4) 0.0490(11) Uiso 0.418(3) 1 d PD A 2
H3"B H 0.9835 -0.0434 0.9661 0.073 Uiso 0.418(3) 1 calc PR A 2
C4" C 0.9493(3) 0.0458(9) 0.6820(7) 0.0407(9) Uani 0.418(3) 1 d PU A 2
H4"A H 0.9491 -0.0741 0.6734 0.049 Uiso 0.418(3) 1 calc PR A 2
H4"B H 0.9667 0.0924 0.6245 0.049 Uiso 0.418(3) 1 calc PR A 2
C5' C 0.89618(8) 0.1139(4) 0.6397(2) 0.0423(6) Uani 1 1 d . A .
H5'A H 0.8691 0.0349 0.6095 0.051 Uiso 1 1 calc R B 1
C6' C 0.88685(10) 0.2913(4) 0.6122(3) 0.0531(7) Uani 1 1 d . A .
H6'A H 0.9116 0.3558 0.5901 0.064 Uiso 1 1 calc R . .
H6'B H 0.8535 0.3253 0.5654 0.064 Uiso 1 1 calc R . .
N1A N 1.22767(7) 0.4009(3) 0.6230(2) 0.0403(5) Uani 1 1 d . . .
C2A C 1.19722(8) 0.3595(3) 0.6865(2) 0.0404(6) Uani 1 1 d . . .
H2AA H 1.1984 0.2489 0.7131 0.049 Uiso 1 1 calc R . .
N3A N 1.16508(7) 0.4515(3) 0.7185(2) 0.0418(5) Uani 1 1 d . . .
C4A C 1.16789(7) 0.6049(3) 0.6822(2) 0.0328(5) Uani 1 1 d . . .
C5A C 1.19810(8) 0.6662(3) 0.6163(2) 0.0349(5) Uani 1 1 d . . .
N6A N 1.25943(7) 0.5969(3) 0.5200(2) 0.0439(5) Uani 1 1 d . . .
H6AA H 1.2781 0.5226 0.5028 0.053 Uiso 1 1 calc R . .
H6AB H 1.2608 0.6981 0.4943 0.053 Uiso 1 1 calc R . .
C6A C 1.22904(7) 0.5564(3) 0.5849(2) 0.0342(5) Uani 1 1 d . . .
N7A N 1.19108(7) 0.8318(3) 0.5959(2) 0.0439(5) Uani 1 1 d . . .
C8A C 1.15706(9) 0.8648(3) 0.6471(3) 0.0435(6) Uani 1 1 d . . .
H8AA H 1.1443 0.9710 0.6464 0.052 Uiso 1 1 calc R . .
N9A N 1.14150(7) 0.7356(3) 0.7010(2) 0.0366(5) Uani 1 1 d . . .
C1'A C 1.10371(8) 0.7367(3) 0.7584(2) 0.0355(6) Uani 1 1 d . . .
C2'A C 1.05323(9) 0.7255(4) 0.6661(3) 0.0439(6) Uani 1 1 d . . .
H2'C H 1.0509 0.6461 0.5940 0.053 Uiso 1 1 calc R . .
H2'D H 1.0420 0.8327 0.6256 0.053 Uiso 1 1 calc R . .
C3'A C 1.02366(8) 0.6698(3) 0.7527(3) 0.0438(6) Uani 1 1 d . . .
H3'B H 1.0126 0.7667 0.7920 0.053 Uiso 1 1 calc R . .
O3'A O 0.98349(7) 0.5767(3) 0.6789(2) 0.0641(6) Uani 1 1 d . . .
H3'D H 0.9587 0.6137 0.6914 0.096 Uiso 1 1 calc R . .
C4'A C 1.05788(10) 0.5695(4) 0.8638(3) 0.0556(7) Uani 1 1 d . . .
H4'C H 1.0497 0.5787 0.9473 0.067 Uiso 1 1 calc R . .
H4'D H 1.0570 0.4535 0.8383 0.067 Uiso 1 1 calc R . .
C5'A C 1.10651(10) 0.6424(5) 0.8805(3) 0.0550(8) Uani 1 1 d . . .
H5'B H 1.1355 0.5738 0.9214 0.066 Uiso 1 1 calc R . .
C6'A C 1.11184(10) 0.8173(5) 0.8883(3) 0.0640(9) Uani 1 1 d . . .
H6'C H 1.1441 0.8616 0.9337 0.077 Uiso 1 1 calc R . .
H6'D H 1.0853 0.8818 0.9008 0.077 Uiso 1 1 calc R . .
O1S O 1.08584(9) 0.2127(4) 0.6994(3) 0.0962(9) Uani 1 1 d D . .
H1SA H 1.0627(2) 0.171(2) 0.7217(14) 0.144 Uiso 1 1 d D . .
H1SB H 1.1022(4) 0.1301(13) 0.689(2) 0.144 Uiso 1 1 d D . .
O2S O 0.90219(16) 0.6978(6) 0.7122(4) 0.0702(8) Uani 0.50 1 d PDU . .
H2SA H 0.8980(15) 0.6216(13) 0.6546(11) 0.105 Uiso 0.50 1 d PD . .
H2SB H 0.9215(7) 0.660(3) 0.7851(12) 0.105 Uiso 0.50 1 d PD . .
O3S O 1.0000 0.3566(4) 0.5000 0.0732(9) Uani 1 2 d SD . .
H3SA H 1.0054(6) 0.4295(11) 0.4480(13) 0.110 Uiso 0.50 1 d PD . .
H3SB H 1.0123(5) 0.2695(10) 0.479(2) 0.110 Uiso 0.50 1 d PD . .

loop_
_atom_site_aniso_label
_atom_site_aniso_U_11
_atom_site_aniso_U_22
_atom_site_aniso_U_33
_atom_site_aniso_U_23
_atom_site_aniso_U_13
_atom_site_aniso_U_12
N1 0.0367(8) 0.0311(9) 0.0504(10) 0.0020(8) 0.0215(8) 0.0055(8)
C2 0.0408(10) 0.0279(10) 0.0522(13) 0.0015(10) 0.0187(10) 0.0049(9)
N3 0.0351(8) 0.0303(9) 0.0502(10) 0.0074(8) 0.0223(8) 0.0022(8)
C4 0.0305(9) 0.0292(10) 0.0394(10) 0.0033(9) 0.0139(8) 0.0023(9)
C5 0.0291(9) 0.0276(10) 0.0427(11) 0.0034(9) 0.0135(8) 0.0033(8)
N6 0.0398(9) 0.0319(10) 0.0632(11) 0.0022(9) 0.0294(8) 0.0021(8)
C6 0.0281(9) 0.0345(11) 0.0378(10) 0.0020(9) 0.0141(8) -0.0011(8)
N7 0.0445(9) 0.0285(9) 0.0583(11) 0.0066(8) 0.0305(8) 0.0048(8)
C8 0.0431(10) 0.0284(10) 0.0595(13) 0.0081(10) 0.0294(10) 0.0030(9)
N9 0.0318(8) 0.0318(9) 0.0434(9) 0.0051(7) 0.0205(7) 0.0046(7)
C1' 0.0335(9) 0.0308(11) 0.0386(10) -0.0012(8) 0.0199(8) 0.0041(8)
C2' 0.0619(11) 0.0619(12) 0.0624(12) 0.0000(8) 0.0204(8) 0.0001(8)
C3' 0.0319(15) 0.0302(17) 0.0429(18) 0.0048(15) 0.0189(14) 0.0052(14)
O3' 0.0345(12) 0.0534(18) 0.0625(18) 0.0117(15) 0.0221(12) 0.0114(13)
C4' 0.0358(9) 0.0364(10) 0.0351(10) -0.0014(7) 0.0129(7) 0.0025(7)
C2" 0.0140(9) 0.0160(10) 0.0162(9) -0.0010(7) 0.0051(7) 0.0008(7)
C4" 0.0405(11) 0.0413(12) 0.0408(12) -0.0005(8) 0.0138(7) 0.0020(8)
C5' 0.0318(9) 0.0543(14) 0.0415(11) -0.0160(10) 0.0125(9) -0.0004(10)
C6' 0.0451(12) 0.0741(19) 0.0447(12) 0.0149(13) 0.0209(10) 0.0198(13)
N1A 0.0367(9) 0.0314(10) 0.0547(11) 0.0031(9) 0.0175(9) 0.0041(8)
C2A 0.0417(11) 0.0347(12) 0.0498(13) 0.0111(10) 0.0214(10) 0.0062(10)
N3A 0.0440(10) 0.0341(10) 0.0498(12) 0.0064(9) 0.0184(9) 0.0036(9)
C4A 0.0291(9) 0.0312(11) 0.0411(11) 0.0003(9) 0.0157(8) 0.0040(9)
C5A 0.0335(9) 0.0306(11) 0.0459(12) -0.0002(10) 0.0202(9) 0.0007(9)
N6A 0.0422(9) 0.0367(11) 0.0638(12) 0.0037(10) 0.0323(9) 0.0038(9)
C6A 0.0293(9) 0.0298(11) 0.0447(12) -0.0028(9) 0.0136(9) 0.0028(9)
N7A 0.0458(10) 0.0330(11) 0.0608(12) 0.0032(9) 0.0280(9) 0.0004(9)
C8A 0.0444(11) 0.0315(12) 0.0623(15) 0.0024(11) 0.0276(11) 0.0060(10)
N9A 0.0338(9) 0.0324(10) 0.0474(10) -0.0022(8) 0.0180(8) 0.0030(8)
C1'A 0.0297(10) 0.0375(13) 0.0400(11) -0.0001(9) 0.0120(9) 0.0039(9)
C2'A 0.0323(11) 0.0502(15) 0.0478(14) 0.0037(11) 0.0106(10) -0.0027(10)
C3'A 0.0399(10) 0.0402(12) 0.0568(13) -0.0051(11) 0.0232(10) -0.0046(10)
O3'A 0.0486(9) 0.0646(13) 0.0877(14) -0.0241(11) 0.0338(9) -0.0178(9)
C4'A 0.0559(13) 0.0576(16) 0.0644(15) 0.0134(13) 0.0351(12) 0.0107(13)
C5'A 0.0477(13) 0.079(2) 0.0429(13) 0.0178(13) 0.0205(11) 0.0179(14)
C6'A 0.0444(13) 0.090(2) 0.0627(16) -0.0328(16) 0.0247(12) -0.0081(15)
O1S 0.0945(16) 0.0853(19) 0.129(2) 0.0243(17) 0.0642(15) -0.0114(15)
O2S 0.0699(11) 0.0698(11) 0.0753(11) 0.0019(8) 0.0291(7) -0.0024(8)
O3S 0.091(2) 0.0570(19) 0.078(2) 0.000 0.0356(17) 0.000

loop_
_atom_type_symbol
_atom_type_description
_atom_type_scat_dispersion_real
_atom_type_scat_dispersion_imag
_atom_type_scat_source
C C 0.0033 0.0016 'International Tables Vol C Tables 4.2.6.8 and 6.1.1.4'
H H 0.0000 0.0000 'International Tables Vol C Tables 4.2.6.8 and 6.1.1.4'
N N 0.0061 0.0033 'International Tables Vol C Tables 4.2.6.8 and 6.1.1.4'
O O 0.0106 0.0060 'International Tables Vol C Tables 4.2.6.8 and 6.1.1.4'

loop_
_geom_angle_atom_site_label_1
_geom_angle_atom_site_label_2
_geom_angle_atom_site_label_3
_geom_angle
_geom_angle_site_symmetry_1
_geom_angle_site_symmetry_3
_geom_angle_publ_flag
C2 N1 C6 118.6(2) . . ?
N3 C2 N1 129.9(2) . . ?
N3 C2 H2A 115.1 . . ?
N1 C2 H2A 115.1 . . ?
C2 N3 C4 110.7(2) . . ?
N3 C4 N9 127.2(2) . . ?
N3 C4 C5 126.2(2) . . ?
N9 C4 C5 106.7(2) . . ?
C4 C5 N7 110.0(2) . . ?
C4 C5 C6 117.8(2) . . ?
N7 C5 C6 132.1(2) . . ?
C6 N6 H6A 120.0 . . ?
C6 N6 H6B 120.0 . . ?
H6A N6 H6B 120.0 . . ?
N6 C6 N1 118.4(2) . . ?
N6 C6 C5 124.7(2) . . ?
N1 C6 C5 116.9(2) . . ?
C8 N7 C5 104.0(2) . . ?
N7 C8 N9 114.3(2) . . ?
N7 C8 H8A 122.8 . . ?
N9 C8 H8A 122.8 . . ?
C4 N9 C8 105.00(19) . . ?
C4 N9 C1' 128.21(19) . . ?
C8 N9 C1' 126.73(19) . . ?
C2' C1' N9 119.7(4) . . ?
C2' C1' C6' 116.8(4) . . ?
N9 C1' C6' 116.72(19) . . ?
C2' C1' C5' 110.2(4) . . ?
N9 C1' C5' 118.93(19) . . ?
C6' C1' C5' 60.39(19) . . ?
N9 C1' C2" 118.0(3) . . ?
C6' C1' C2" 120.5(3) . . ?
C5' C1' C2" 108.6(3) . . ?
C1' C2' C3' 107.7(5) . . ?
C1' C2' H2'A 110.2 . . ?
C3' C2' H2'A 110.2 . . ?
C1' C2' H2'B 110.2 . . ?
C3' C2' H2'B 110.2 . . ?
H2'A C2' H2'B 108.5 . . ?
O3' C3' C4' 114.5(3) . . ?
O3' C3' C2' 118.0(4) . . ?
C4' C3' C2' 103.2(4) . . ?
O3' C3' H3'A 106.8 . . ?
C4' C3' H3'A 106.8 . . ?
C2' C3' H3'A 106.8 . . ?
C3' O3' H3'C 109.5 . . ?
C5' C4' C3' 106.1(3) . . ?
C5' C4' H4'A 110.5 . . ?
C3' C4' H4'A 110.5 . . ?
C5' C4' H4'B 110.5 . . ?
C3' C4' H4'B 110.5 . . ?
H4'A C4' H4'B 108.7 . . ?
C3" C2" C1' 104.5(3) . . ?
C3" C2" H2"A 110.9 . . ?
C1' C2" H2"A 110.9 . . ?
C3" C2" H2"B 110.9 . . ?
C1' C2" H2"B 110.9 . . ?
H2"A C2" H2"B 108.9 . . ?
C4" C3" O3" 106.3(4) . . ?
C4" C3" C2" 110.4(4) . . ?
O3" C3" C2" 105.1(3) . . ?
C4" C3" H3"A 111.6 . . ?
O3" C3" H3"A 111.6 . . ?
C2" C3" H3"A 111.6 . . ?
C3" O3" H3"B 109.5 . . ?
C3" C4" C5' 106.8(5) . . ?
C3" C4" H4"A 110.4 . . ?
C5' C4" H4"A 110.4 . . ?
C3" C4" H4"B 110.4 . . ?
C5' C4" H4"B 110.4 . . ?
H4"A C4" H4"B 108.6 . . ?
C4' C5' C1' 108.9(2) . . ?
C4' C5' C6' 115.3(3) . . ?
C1' C5' C6' 58.96(17) . . ?
C1' C5' C4" 102.6(3) . . ?
C6' C5' C4" 120.2(4) . . ?
C4' C5' H5'A 119.6 . . ?
C1' C5' H5'A 119.6 . . ?
C6' C5' H5'A 119.6 . . ?
C4" C5' H5'A 118.5 . . ?
C1' C6' C5' 60.65(18) . . ?
C1' C6' H6'A 117.7 . . ?
C5' C6' H6'A 117.7 . . ?
C1' C6' H6'B 117.7 . . ?
C5' C6' H6'B 117.7 . . ?
H6'A C6' H6'B 114.8 . . ?
C2A N1A C6A 119.0(2) . . ?
N1A C2A N3A 129.2(2) . . ?
N1A C2A H2AA 115.4 . . ?
N3A C2A H2AA 115.4 . . ?
C4A N3A C2A 110.5(2) . . ?
N3A C4A N9A 127.5(2) . . ?
N3A C4A C5A 126.8(2) . . ?
N9A C4A C5A 105.7(2) . . ?
N7A C5A C4A 110.3(2) . . ?
N7A C5A C6A 132.5(2) . . ?
C4A C5A C6A 117.1(2) . . ?
C6A N6A H6AA 120.0 . . ?
C6A N6A H6AB 120.0 . . ?
H6AA N6A H6AB 120.0 . . ?
N6A C6A N1A 118.7(2) . . ?
N6A C6A C5A 123.9(2) . . ?
N1A C6A C5A 117.4(2) . . ?
C8A N7A C5A 103.6(2) . . ?
N7A C8A N9A 114.7(2) . . ?
N7A C8A H8AA 122.6 . . ?
N9A C8A H8AA 122.6 . . ?
C8A N9A C4A 105.6(2) . . ?
C8A N9A C1'A 126.1(2) . . ?
C4A N9A C1'A 128.2(2) . . ?
N9A C1'A C6'A 118.7(2) . . ?
N9A C1'A C5'A 122.1(2) . . ?
C6'A C1'A C5'A 58.4(2) . . ?
N9A C1'A C2'A 118.0(2) . . ?
C6'A C1'A C2'A 117.9(2) . . ?
C5'A C1'A C2'A 107.7(2) . . ?
C1'A C2'A C3'A 105.4(2) . . ?
C1'A C2'A H2'C 110.7 . . ?
C3'A C2'A H2'C 110.7 . . ?
C1'A C2'A H2'D 110.7 . . ?
C3'A C2'A H2'D 110.7 . . ?
H2'C C2'A H2'D 108.8 . . ?
O3'A C3'A C2'A 111.6(2) . . ?
O3'A C3'A C4'A 111.4(2) . . ?
C2'A C3'A C4'A 105.2(2) . . ?
O3'A C3'A H3'B 109.5 . . ?
C2'A C3'A H3'B 109.5 . . ?
C4'A C3'A H3'B 109.5 . . ?
C3'A O3'A H3'D 109.5 . . ?
C5'A C4'A C3'A 104.3(2) . . ?
C5'A C4'A H4'C 110.9 . . ?
C3'A C4'A H4'C 110.9 . . ?
C5'A C4'A H4'D 110.9 . . ?
C3'A C4'A H4'D 110.9 . . ?
H4'C C4'A H4'D 108.9 . . ?
C6'A C5'A C1'A 60.4(2) . . ?
C6'A C5'A C4'A 118.9(3) . . ?
C1'A C5'A C4'A 108.4(2) . . ?
C6'A C5'A H5'B 118.3 . . ?
C1'A C5'A H5'B 118.3 . . ?
C4'A C5'A H5'B 118.3 . . ?
C5'A C6'A C1'A 61.2(2) . . ?
C5'A C6'A H6'C 117.7 . . ?
C1'A C6'A H6'C 117.7 . . ?
C5'A C6'A H6'D 117.7 . . ?
C1'A C6'A H6'D 117.7 . . ?
H6'C C6'A H6'D 114.8 . . ?
H1SA O1S H1SB 104.5(11) . . ?
H2SA O2S H2SB 106.2(12) . . ?
H3SA O3S H3SB 103.9(11) . . ?

loop_
_geom_bond_atom_site_label_1
_geom_bond_atom_site_label_2
_geom_bond_distance
_geom_bond_site_symmetry_2
_geom_bond_publ_flag
N1 C2 1.345(3) . ?
N1 C6 1.348(3) . ?
C2 N3 1.310(3) . ?
C2 H2A 0.9500 . ?
N3 C4 1.347(3) . ?
C4 N9 1.363(3) . ?
C4 C5 1.380(3) . ?
C5 N7 1.382(3) . ?
C5 C6 1.403(3) . ?
N6 C6 1.322(3) . ?
N6 H6A 0.8800 . ?
N6 H6B 0.8800 . ?
N7 C8 1.300(3) . ?
C8 N9 1.371(3) . ?
C8 H8A 0.9500 . ?
N9 C1' 1.438(3) . ?
C1' C2' 1.368(7) . ?
C1' C6' 1.475(4) . ?
C1' C5' 1.500(3) . ?
C1' C2" 1.531(5) . ?
C2' C3' 1.591(9) . ?
C2' H2'A 0.9900 . ?
C2' H2'B 0.9900 . ?
C3' O3' 1.423(4) . ?
C3' C4' 1.534(6) . ?
C3' H3'A 1.0000 . ?
O3' H3'C 0.8400 . ?
C4' C5' 1.463(5) . ?
C4' H4'A 0.9900 . ?
C4' H4'B 0.9900 . ?
C2" C3" 1.441(6) . ?
C2" H2"A 0.9900 . ?
C2" H2"B 0.9900 . ?
C3" C4" 1.408(8) . ?
C3" O3" 1.4280(10) . ?
C3" H3"A 1.0000 . ?
O3" H3"B 0.8400 . ?
C4" C5' 1.589(8) . ?
C4" H4"A 0.9900 . ?
C4" H4"B 0.9900 . ?
C5' C6' 1.496(5) . ?
C5' H5'A 1.0000 . ?
C6' H6'A 0.9900 . ?
C6' H6'B 0.9900 . ?
N1A C2A 1.326(3) . ?
N1A C6A 1.346(3) . ?
C2A N3A 1.338(3) . ?
C2A H2AA 0.9500 . ?
N3A C4A 1.329(3) . ?
C4A N9A 1.379(3) . ?
C4A C5A 1.390(3) . ?
C5A N7A 1.384(3) . ?
C5A C6A 1.397(3) . ?
N6A C6A 1.333(3) . ?
N6A H6AA 0.8800 . ?
N6A H6AB 0.8800 . ?
N7A C8A 1.311(3) . ?
C8A N9A 1.353(3) . ?
C8A H8AA 0.9500 . ?
N9A C1'A 1.429(3) . ?
C1'A C6'A 1.476(4) . ?
C1'A C5'A 1.487(4) . ?
C1'A C2'A 1.502(3) . ?
C2'A C3'A 1.523(4) . ?
C2'A H2'C 0.9900 . ?
C2'A H2'D 0.9900 . ?
C3'A O3'A 1.419(3) . ?
C3'A C4'A 1.526(4) . ?
C3'A H3'B 1.0000 . ?
O3'A H3'D 0.8400 . ?
C4'A C5'A 1.512(4) . ?
C4'A H4'C 0.9900 . ?
C4'A H4'D 0.9900 . ?
C5'A C6'A 1.447(5) . ?
C5'A H5'B 1.0000 . ?
C6'A H6'C 0.9900 . ?
C6'A H6'D 0.9900 . ?
O1S H1SA 0.860(5) . ?
O1S H1SB 0.861(5) . ?
O2S H2SA 0.856(5) . ?
O2S H2SB 0.858(5) . ?
O3S H3SA 0.862(5) . ?
O3S H3SB 0.862(5) . ?

loop_
_geom_hbond_atom_site_label_D
_geom_hbond_atom_site_label_H
_geom_hbond_atom_site_label_A
_geom_hbond_distance_DH
_geom_hbond_distance_HA
_geom_hbond_distance_DA
_geom_hbond_angle_DHA
_geom_hbond_site_symmetry_A
N6 H6A N7 0.88 2.17 3.032(3) 166.5 4_657
N6 H6B N1 0.88 2.15 2.998(3) 161.9 4_647
O3' H3'C O1S 0.84 2.08 2.902(4) 165.8 .
O3" H3"B O3" 0.84 1.83 2.655(8) 167.7 2_757
N6A H6AA N7A 0.88 2.23 3.087(3) 163.8 4_746
N6A H6AB N1A 0.88 2.17 3.008(3) 159.1 4_756
O3'A H3'D O2S 0.84 1.88 2.721(5) 177.8 .
O1S H1SA O3' 0.860(5) 2.076(8) 2.902(4) 160.8(15) .

loop_
_geom_torsion_atom_site_label_1
_geom_torsion_atom_site_label_2
_geom_torsion_atom_site_label_3
_geom_torsion_atom_site_label_4
_geom_torsion
_geom_torsion_site_symmetry_1
_geom_torsion_site_symmetry_2
_geom_torsion_site_symmetry_3
_geom_torsion_site_symmetry_4
_geom_torsion_publ_flag
C6 N1 C2 N3 0.3(4) . . . . ?
N1 C2 N3 C4 0.6(3) . . . . ?
C2 N3 C4 N9 -179.9(2) . . . . ?
C2 N3 C4 C5 0.3(3) . . . . ?
N3 C4 C5 N7 179.9(2) . . . . ?
N9 C4 C5 N7 0.1(3) . . . . ?
N3 C4 C5 C6 -2.0(3) . . . . ?
N9 C4 C5 C6 178.15(19) . . . . ?
C2 N1 C6 N6 178.3(2) . . . . ?
C2 N1 C6 C5 -2.0(3) . . . . ?
C4 C5 C6 N6 -177.6(2) . . . . ?
N7 C5 C6 N6 -0.1(4) . . . . ?
C4 C5 C6 N1 2.8(3) . . . . ?
N7 C5 C6 N1 -179.7(2) . . . . ?
C4 C5 N7 C8 -0.8(3) . . . . ?
C6 C5 N7 C8 -178.4(2) . . . . ?
C5 N7 C8 N9 1.1(3) . . . . ?
N3 C4 N9 C8 -179.3(2) . . . . ?
C5 C4 N9 C8 0.5(2) . . . . ?
N3 C4 N9 C1' 3.3(4) . . . . ?
C5 C4 N9 C1' -176.9(2) . . . . ?
N7 C8 N9 C4 -1.1(3) . . . . ?
N7 C8 N9 C1' 176.4(2) . . . . ?
C4 N9 C1' C2' 91.7(5) . . . . ?
C8 N9 C1' C2' -85.2(5) . . . . ?
C4 N9 C1' C6' -58.6(3) . . . . ?
C8 N9 C1' C6' 124.4(3) . . . . ?
C4 N9 C1' C5' -127.9(3) . . . . ?
C8 N9 C1' C5' 55.2(3) . . . . ?
C4 N9 C1' C2" 97.1(3) . . . . ?
C8 N9 C1' C2" -79.8(3) . . . . ?
N9 C1' C2' C3' 156.5(3) . . . . ?
C6' C1' C2' C3' -53.2(6) . . . . ?
C5' C1' C2' C3' 13.0(6) . . . . ?
C2" C1' C2' C3' 85(5) . . . . ?
C1' C2' C3' O3' -146.7(4) . . . . ?
C1' C2' C3' C4' -19.2(6) . . . . ?
O3' C3' C4' C5' 147.5(3) . . . . ?
C2' C3' C4' C5' 17.8(5) . . . . ?
C2' C1' C2" C3" -128(6) . . . . ?
N9 C1' C2" C3" 121.6(3) . . . . ?
C6' C1' C2" C3" -83.6(4) . . . . ?
C5' C1' C2" C3" -17.6(4) . . . . ?
C1' C2" C3" C4" 27.6(5) . . . . ?
C1' C2" C3" O3" -86.6(4) . . . . ?
O3" C3" C4" C5' 87.1(5) . . . . ?
C2" C3" C4" C5' -26.3(6) . . . . ?
C3' C4' C5' C1' -11.2(4) . . . . ?
C3' C4' C5' C6' 52.6(4) . . . . ?
C3' C4' C5' C4" -67(2) . . . . ?
C2' C1' C5' C4' -1.4(5) . . . . ?
N9 C1' C5' C4' -145.2(3) . . . . ?
C6' C1' C5' C4' 108.7(3) . . . . ?
C2" C1' C5' C4' -6.4(4) . . . . ?
C2' C1' C5' C6' -110.1(4) . . . . ?
N9 C1' C5' C6' 106.1(2) . . . . ?
C2" C1' C5' C6' -115.1(3) . . . . ?
C2' C1' C5' C4" 7.7(5) . . . . ?
N9 C1' C5' C4" -136.1(3) . . . . ?
C6' C1' C5' C4" 117.8(4) . . . . ?
C2" C1' C5' C4" 2.7(4) . . . . ?
C3" C4" C5' C4' 141(2) . . . . ?
C3" C4" C5' C1' 13.7(5) . . . . ?
C3" C4" C5' C6' 74.9(5) . . . . ?
C2' C1' C6' C5' 99.1(4) . . . . ?
N9 C1' C6' C5' -109.7(2) . . . . ?
C2" C1' C6' C5' 95.2(3) . . . . ?
C4' C5' C6' C1' -97.7(3) . . . . ?
C4" C5' C6' C1' -86.9(4) . . . . ?
C6A N1A C2A N3A 1.6(4) . . . . ?
N1A C2A N3A C4A -2.8(4) . . . . ?
C2A N3A C4A N9A -178.4(2) . . . . ?
C2A N3A C4A C5A 2.0(3) . . . . ?
N3A C4A C5A N7A -179.6(2) . . . . ?
N9A C4A C5A N7A 0.7(3) . . . . ?
N3A C4A C5A C6A -0.3(4) . . . . ?
N9A C4A C5A C6A -179.9(2) . . . . ?
C2A N1A C6A N6A -179.4(2) . . . . ?
C2A N1A C6A C5A 0.5(3) . . . . ?
N7A C5A C6A N6A -2.0(4) . . . . ?
C4A C5A C6A N6A 178.9(2) . . . . ?
N7A C5A C6A N1A 178.1(2) . . . . ?
C4A C5A C6A N1A -1.1(3) . . . . ?
C4A C5A N7A C8A -0.9(3) . . . . ?
C6A C5A N7A C8A 179.8(3) . . . . ?
C5A N7A C8A N9A 0.8(3) . . . . ?
N7A C8A N9A C4A -0.4(3) . . . . ?
N7A C8A N9A C1'A -177.4(2) . . . . ?
N3A C4A N9A C8A -179.8(2) . . . . ?
C5A C4A N9A C8A -0.2(2) . . . . ?
N3A C4A N9A C1'A -2.9(4) . . . . ?
C5A C4A N9A C1'A 176.7(2) . . . . ?
C8A N9A C1'A C6'A -71.9(4) . . . . ?
C4A N9A C1'A C6'A 111.7(3) . . . . ?
C8A N9A C1'A C5'A -140.8(3) . . . . ?
C4A N9A C1'A C5'A 42.9(4) . . . . ?
C8A N9A C1'A C2'A 81.6(3) . . . . ?
C4A N9A C1'A C2'A -94.7(3) . . . . ?
N9A C1'A C2'A C3'A 160.5(2) . . . . ?
C6'A C1'A C2'A C3'A -45.7(4) . . . . ?
C5'A C1'A C2'A C3'A 17.4(3) . . . . ?
C1'A C2'A C3'A O3'A -149.9(2) . . . . ?
C1'A C2'A C3'A C4'A -28.9(3) . . . . ?
O3'A C3'A C4'A C5'A 150.3(2) . . . . ?
C2'A C3'A C4'A C5'A 29.2(3) . . . . ?
N9A C1'A C5'A C6'A 106.3(3) . . . . ?
C2'A C1'A C5'A C6'A -112.4(3) . . . . ?
N9A C1'A C5'A C4'A -140.3(3) . . . . ?
C6'A C1'A C5'A C4'A 113.3(3) . . . . ?
C2'A C1'A C5'A C4'A 1.0(3) . . . . ?
C3'A C4'A C5'A C6'A 46.9(4) . . . . ?
C3'A C4'A C5'A C1'A -18.8(3) . . . . ?
C4'A C5'A C6'A C1'A -95.9(3) . . . . ?
N9A C1'A C6'A C5'A -112.0(3) . . . . ?
C2'A C1'A C6'A C5'A 94.5(3) . . . . ?
